data_4300298
loop_
_publ_author_name
'Sch\"afer, Sven'
'Moser, Carmen'
'Tirr\'ee, J\"urgen J.'
'Nieger, Martin'
'Pietschnig, Rudolf'

_publ_section_title
;
 Synthesis and Structures of cis- and trans-Bis(alkyneselenolato)platinum(II)
 Complexes
;
_journal_coden_ASTM INOCAJ
_journal_issue 8
_journal_name_full 'Inorganic Chemistry'
_journal_page_first 2798
_journal_page_last 2802
_journal_paper_doi 10.1021/ic048454a
_journal_volume 44
_journal_year 2005
_chemical_formula_sum 'C52 H56 Cl4 P2 Pt Se2'
_chemical_formula_weight 1237.72
_space_group_IT_number 2
_symmetry_cell_setting triclinic
_symmetry_space_group_name_Hall '-P 1'
_symmetry_space_group_name_H-M 'P -1'
_cell_angle_alpha 99.34(3)
_cell_angle_beta 99.05(3)
_cell_angle_gamma 119.17(3)
_cell_formula_units_Z 1
_cell_length_a 11.188(2)
_cell_length_b 11.425(2)
_cell_length_c 11.828(2)
_cell_measurement_temperature 213(2)
_cell_volume 1252.7(4)
_diffrn_ambient_temperature 213(2)
_exptl_crystal_density_diffrn 1.641
_cod_duplicate_entry 4300835
_cod_depositor_comments
;
The following automatic conversions were performed:
'_symmetry_cell_setting' value 'Triclinic' changed to 'triclinic'
according to '/home/saulius/struct/CIF-dictionaries/cif_core.dic'
dictionary named 'cif_core.dic' version 2.4.1 from 2010-06-29.

Automatic conversion script
Id: cif_fix_enum 1527 2010-12-29 10:47:43Z saulius 
;
_cod_database_code 4300298

loop_
_symmetry_equiv_pos_as_xyz
'x, y, z'
'-x, -y, -z'

loop_
_atom_site_label
_atom_site_type_symbol
_atom_site_fract_x
_atom_site_fract_y
_atom_site_fract_z
_atom_site_U_iso_or_equiv
_atom_site_adp_type
_atom_site_occupancy
_atom_site_symmetry_multiplicity
_atom_site_calc_flag
_atom_site_refinement_flags
_atom_site_disorder_assembly
_atom_site_disorder_group
Pt1 Pt 0.0000 0.0000 0.0000 0.02063(7) Uani 1 2 d S . .
Se1 Se 0.09562(4) 0.15606(4) -0.12928(3) 0.02660(10) Uani 1 1 d . . .
C6 C 0.3662(4) 0.2498(4) 0.1359(4) 0.0363(9) Uani 1 1 d . . .
H6A H 0.3204 0.1538 0.1292 0.044 Uiso 1 1 calc R . .
C3 C 0.5022(4) 0.5372(5) 0.1569(4) 0.0463(11) Uani 1 1 d . . .
H3A H 0.5488 0.6332 0.1631 0.056 Uiso 1 1 calc R . .
C2 C 0.3629(4) 0.4641(4) 0.1571(4) 0.0353(9) Uani 1 1 d . . .
H2A H 0.3127 0.5099 0.1648 0.042 Uiso 1 1 calc R . .
C12 C -0.0842(4) 0.2685(4) 0.0420(3) 0.0314(9) Uani 1 1 d . . .
H12A H -0.1209 0.1837 -0.0158 0.038 Uiso 1 1 calc R . .
C1 C 0.2938(4) 0.3191(4) 0.1458(3) 0.0242(8) Uani 1 1 d . . .
C7 C 0.0317(4) 0.3163(4) 0.1371(3) 0.0249(8) Uani 1 1 d . . .
C9 C 0.0191(5) 0.5214(5) 0.2130(4) 0.0438(11) Uani 1 1 d . . .
H9A H 0.0544 0.6058 0.2708 0.053 Uiso 1 1 calc R . .
C11 C -0.1464(4) 0.3485(5) 0.0329(4) 0.0415(10) Uani 1 1 d . . .
H11A H -0.2257 0.3164 -0.0318 0.050 Uiso 1 1 calc R . .
C8 C 0.0814(4) 0.4423(4) 0.2239(4) 0.0344(9) Uani 1 1 d . . .
H8A H 0.1583 0.4735 0.2905 0.041 Uiso 1 1 calc R . .
C4 C 0.5722(4) 0.4682(5) 0.1475(4) 0.0467(12) Uani 1 1 d . . .
H4A H 0.6687 0.5185 0.1486 0.056 Uiso 1 1 calc R . .
C5 C 0.5054(4) 0.3241(5) 0.1360(4) 0.0483(12) Uani 1 1 d . . .
H5A H 0.5566 0.2794 0.1285 0.058 Uiso 1 1 calc R . .
P1 P 0.11289(10) 0.21143(10) 0.15019(8) 0.0227(2) Uani 1 1 d . . .
C18 C 0.2601(4) 0.2666(4) 0.3882(3) 0.0351(9) Uani 1 1 d . . .
H18A H 0.3441 0.3068 0.3638 0.042 Uiso 1 1 calc R . .
C13 C 0.1314(4) 0.2116(4) 0.3068(3) 0.0260(8) Uani 1 1 d . . .
C14 C 0.0117(4) 0.1551(4) 0.3465(3) 0.0322(9) Uani 1 1 d . . .
H14A H -0.0781 0.1173 0.2931 0.039 Uiso 1 1 calc R . .
C10 C -0.0938(5) 0.4744(5) 0.1172(4) 0.0457(12) Uani 1 1 d . . .
H10A H -0.1362 0.5273 0.1081 0.055 Uiso 1 1 calc R . .
C19 C -0.0685(4) 0.1107(4) -0.2322(3) 0.0278(8) Uani 1 1 d . . .
C20 C -0.1723(4) 0.0878(4) -0.2981(4) 0.0347(9) Uani 1 1 d . . .
C15 C 0.0217(5) 0.1530(4) 0.4648(4) 0.0409(10) Uani 1 1 d . . .
H15A H -0.0615 0.1135 0.4902 0.049 Uiso 1 1 calc R . .
C17 C 0.2681(5) 0.2639(5) 0.5065(4) 0.0467(11) Uani 1 1 d . . .
H17A H 0.3574 0.3022 0.5607 0.056 Uiso 1 1 calc R . .
C16 C 0.1502(5) 0.2075(5) 0.5441(4) 0.0453(11) Uani 1 1 d . . .
H16A H 0.1563 0.2056 0.6239 0.054 Uiso 1 1 calc R . .
C23 C -0.4578(5) 0.0308(5) -0.2469(4) 0.0497(12) Uani 1 1 d . . .
H23A H -0.3859 0.0470 -0.1771 0.060 Uiso 1 1 calc R . .
H23B H -0.5143 -0.0694 -0.2872 0.060 Uiso 1 1 calc R . .
C21 C -0.3002(4) 0.0547(5) -0.3832(4) 0.0492(12) Uani 1 1 d . . .
H21A H -0.3607 -0.0468 -0.4163 0.059 Uiso 1 1 calc R . .
H21B H -0.2736 0.0950 -0.4490 0.059 Uiso 1 1 calc R . .
C22 C -0.3856(5) 0.1085(5) -0.3298(5) 0.0538(13) Uani 1 1 d . . .
H22A H -0.3217 0.2074 -0.2864 0.065 Uiso 1 1 calc R . .
H22B H -0.4576 0.1010 -0.3945 0.065 Uiso 1 1 calc R . .
C24 C -0.5540(6) 0.0775(6) -0.2070(5) 0.0677(15) Uani 1 1 d . . .
H24A H -0.4960 0.1764 -0.1623 0.081 Uiso 1 1 calc R . .
H24B H -0.6209 0.0680 -0.2775 0.081 Uiso 1 1 calc R . .
C25 C -0.6362(6) -0.0051(8) -0.1306(6) 0.090(2) Uani 1 1 d . . .
H25A H -0.6955 0.0287 -0.1071 0.135 Uiso 1 1 calc R . .
H25B H -0.5705 0.0051 -0.0601 0.135 Uiso 1 1 calc R . .
H25C H -0.6958 -0.1028 -0.1752 0.135 Uiso 1 1 calc R . .
Cl1 Cl 0.62043(13) 0.36203(15) 0.48166(13) 0.0672(4) Uani 1 1 d . . .
C26 C 0.7717(5) 0.4364(6) 0.4334(5) 0.0572(13) Uani 1 1 d . . .
H26A H 0.8426 0.5283 0.4887 0.069 Uiso 1 1 calc R . .
H26B H 0.7486 0.4491 0.3547 0.069 Uiso 1 1 calc R . .
Cl2 Cl 0.84203(16) 0.32733(15) 0.42570(16) 0.0776(4) Uani 1 1 d . . .

loop_
_atom_site_aniso_label
_atom_site_aniso_U_11
_atom_site_aniso_U_22
_atom_site_aniso_U_33
_atom_site_aniso_U_23
_atom_site_aniso_U_13
_atom_site_aniso_U_12
Pt1 0.02433(11) 0.01989(11) 0.01854(11) 0.00446(8) 0.00512(8) 0.01274(9)
Se1 0.0260(2) 0.0274(2) 0.0256(2) 0.00901(17) 0.00809(16) 0.01275(18)
C6 0.033(2) 0.036(2) 0.040(2) 0.0043(19) 0.0078(18) 0.020(2)
C3 0.032(2) 0.039(3) 0.058(3) 0.017(2) 0.014(2) 0.010(2)
C2 0.031(2) 0.033(2) 0.043(2) 0.0116(19) 0.0101(18) 0.016(2)
C12 0.030(2) 0.035(2) 0.036(2) 0.0121(18) 0.0113(17) 0.0203(19)
C1 0.0221(18) 0.032(2) 0.0175(17) 0.0056(15) 0.0046(14) 0.0138(17)
C7 0.0241(19) 0.026(2) 0.029(2) 0.0111(16) 0.0124(16) 0.0138(17)
C9 0.053(3) 0.035(2) 0.057(3) 0.013(2) 0.027(2) 0.029(2)
C11 0.037(2) 0.058(3) 0.046(3) 0.022(2) 0.014(2) 0.034(2)
C8 0.036(2) 0.031(2) 0.036(2) 0.0075(18) 0.0106(18) 0.017(2)
C4 0.025(2) 0.054(3) 0.051(3) 0.013(2) 0.015(2) 0.013(2)
C5 0.032(2) 0.064(3) 0.053(3) 0.008(2) 0.014(2) 0.031(2)
P1 0.0241(5) 0.0232(5) 0.0215(5) 0.0044(4) 0.0059(4) 0.0136(4)
C18 0.036(2) 0.043(2) 0.025(2) 0.0096(18) 0.0074(17) 0.020(2)
C13 0.035(2) 0.0227(19) 0.0214(18) 0.0045(15) 0.0080(16) 0.0160(18)
C14 0.035(2) 0.030(2) 0.034(2) 0.0061(17) 0.0105(18) 0.0188(19)
C10 0.047(3) 0.052(3) 0.072(3) 0.036(3) 0.037(3) 0.039(3)
C19 0.032(2) 0.028(2) 0.026(2) 0.0098(16) 0.0089(17) 0.0162(18)
C20 0.036(2) 0.036(2) 0.037(2) 0.0194(19) 0.0128(19) 0.018(2)
C15 0.055(3) 0.040(3) 0.038(2) 0.016(2) 0.028(2) 0.026(2)
C17 0.052(3) 0.060(3) 0.027(2) 0.009(2) 0.001(2) 0.033(3)
C16 0.068(3) 0.049(3) 0.026(2) 0.014(2) 0.020(2) 0.033(3)
C23 0.046(3) 0.046(3) 0.056(3) 0.009(2) 0.010(2) 0.026(2)
C21 0.035(2) 0.065(3) 0.048(3) 0.023(2) 0.007(2) 0.025(2)
C22 0.035(2) 0.060(3) 0.066(3) 0.024(3) 0.003(2) 0.027(3)
C24 0.054(3) 0.064(4) 0.084(4) 0.008(3) 0.017(3) 0.034(3)
C25 0.068(4) 0.147(7) 0.071(4) 0.019(4) 0.021(3) 0.072(5)
Cl1 0.0397(7) 0.0588(8) 0.0855(10) 0.0052(7) 0.0101(6) 0.0196(6)
C26 0.052(3) 0.058(3) 0.064(3) 0.022(3) 0.016(3) 0.028(3)
Cl2 0.0675(9) 0.0559(9) 0.1128(13) 0.0161(8) 0.0366(9) 0.0337(8)

loop_
_geom_bond_atom_site_label_1
_geom_bond_atom_site_label_2
_geom_bond_distance
_geom_bond_site_symmetry_2
_geom_bond_publ_flag
Pt1 P1 2.3481(16) 2 ?
Pt1 P1 2.3481(16) . ?
Pt1 Se1 2.4904(9) 2 ?
Pt1 Se1 2.4904(9) . ?
Se1 C19 1.812(4) . ?
C6 C5 1.362(5) . ?
C6 C1 1.386(5) . ?
C3 C4 1.359(6) . ?
C3 C2 1.365(5) . ?
C2 C1 1.417(5) . ?
C12 C7 1.377(5) . ?
C12 C11 1.400(6) . ?
C1 P1 1.800(3) . ?
C7 C8 1.413(5) . ?
C7 P1 1.834(4) . ?
C9 C10 1.364(6) . ?
C9 C8 1.394(6) . ?
C11 C10 1.391(7) . ?
C4 C5 1.408(7) . ?
P1 C13 1.831(4) . ?
C18 C13 1.371(5) . ?
C18 C17 1.395(5) . ?
C13 C14 1.373(5) . ?
C14 C15 1.390(5) . ?
C19 C20 1.174(5) . ?
C20 C21 1.449(6) . ?
C15 C16 1.359(6) . ?
C17 C16 1.343(6) . ?
C23 C22 1.494(7) . ?
C23 C24 1.518(7) . ?
C21 C22 1.526(7) . ?
C24 C25 1.499(8) . ?
Cl1 C26 1.724(5) . ?
C26 Cl2 1.767(5) . ?
